data_4507666
loop_
_publ_author_name
'Jin, Feng'
'Zhang, Ying'
'Wang, Hui-Zhen'
'Zhu, Hui-Zhi'
'Yan, Yan'
'Zhang, Jun'
'Wu, Jie-Ying'
'Tian, Yu-Peng'
'Zhou, Hong-Ping'

_publ_section_title
;
 Diverse Structural Ag(I) Supramolecular Complexes Constructed from
 Multidentate Dicyanoisophorone-Based Ligands: Structures and Enhanced
 Luminescence
;
_journal_issue 5
_journal_name_full 'Crystal Growth &amp; Design'
_journal_page_first 1978
_journal_paper_doi 10.1021/cg400025j
_journal_volume 13
_journal_year 2013
_chemical_formula_sum 'C36 H34 Ag F6 N6 P'
_chemical_formula_weight 803.53
_chemical_name_systematic
;
 ?
;
_space_group_IT_number 14
_symmetry_cell_setting monoclinic
_symmetry_space_group_name_Hall '-P 2ybc'
_symmetry_space_group_name_H-M 'P 1 21/c 1'
_atom_sites_solution_hydrogens geom
_atom_sites_solution_primary direct
_atom_sites_solution_secondary difmap
_audit_creation_method SHELXL-97
_cell_angle_alpha 90.000(5)
_cell_angle_beta 102.196(5)
_cell_angle_gamma 90.000(5)
_cell_formula_units_Z 4
_cell_length_a 15.619(5)
_cell_length_b 16.746(5)
_cell_length_c 14.115(5)
_cell_measurement_reflns_used 3649
_cell_measurement_temperature 298(2)
_cell_measurement_theta_max 20.18
_cell_measurement_theta_min 2.43
_cell_volume 3609(2)
_computing_cell_refinement 'Bruker SMART'
_computing_data_collection 'Bruker SMART'
_computing_data_reduction 'Bruker SAINT'
_computing_molecular_graphics 'Bruker SHELXTL'
_computing_publication_material 'Bruker SHELXTL'
_computing_structure_refinement 'SHELXL-97 (Sheldrick, 1997)'
_computing_structure_solution 'SHELXS-97 (Sheldrick, 1990)'
_diffrn_ambient_temperature 298(2)
_diffrn_measured_fraction_theta_full 1.000
_diffrn_measured_fraction_theta_max 1.000
_diffrn_measurement_device_type 'CCD area detector'
_diffrn_measurement_method 'phi and omega scans'
_diffrn_radiation_monochromator graphite
_diffrn_radiation_source 'fine-focus sealed tube'
_diffrn_radiation_type MoK\a
_diffrn_radiation_wavelength 0.71069
_diffrn_reflns_av_R_equivalents 0.0509
_diffrn_reflns_av_sigmaI/netI 0.0492
_diffrn_reflns_limit_h_max 18
_diffrn_reflns_limit_h_min -18
_diffrn_reflns_limit_k_max 19
_diffrn_reflns_limit_k_min -19
_diffrn_reflns_limit_l_max 16
_diffrn_reflns_limit_l_min -15
_diffrn_reflns_number 25391
_diffrn_reflns_theta_full 25.00
_diffrn_reflns_theta_max 25.00
_diffrn_reflns_theta_min 1.33
_exptl_absorpt_coefficient_mu 0.669
_exptl_absorpt_correction_T_max 0.8779
_exptl_absorpt_correction_T_min 0.8246
_exptl_absorpt_correction_type multi-scan
_exptl_absorpt_process_details sadabs
_exptl_crystal_colour yellow
_exptl_crystal_density_diffrn 1.479
_exptl_crystal_density_method 'not measured'
_exptl_crystal_description plate
_exptl_crystal_F_000 1632
_exptl_crystal_size_max 0.30
_exptl_crystal_size_mid 0.30
_exptl_crystal_size_min 0.20
_refine_diff_density_max 0.364
_refine_diff_density_min -0.449
_refine_diff_density_rms 0.113
_refine_ls_extinction_method none
_refine_ls_goodness_of_fit_ref 1.025
_refine_ls_hydrogen_treatment constr
_refine_ls_matrix_type full
_refine_ls_number_parameters 455
_refine_ls_number_reflns 6346
_refine_ls_number_restraints 0
_refine_ls_restrained_S_all 1.025
_refine_ls_R_factor_all 0.0828
_refine_ls_R_factor_gt 0.0446
_refine_ls_shift/su_max 0.001
_refine_ls_shift/su_mean 0.000
_refine_ls_structure_factor_coef Fsqd
_refine_ls_weighting_details 'calc w=1/[\s^2^(Fo^2^)+(0.0762P)^2^+0.0000P] where P=(Fo^2^+2Fc^2^)/3'
_refine_ls_weighting_scheme calc
_refine_ls_wR_factor_gt 0.1139
_refine_ls_wR_factor_ref 0.1439
_reflns_number_gt 4059
_reflns_number_total 6346
_reflns_threshold_expression >2sigma(I)
_cod_data_source_file cg400025j_si_008.cif
_cod_data_source_block jf
_cod_depositor_comments
;
The following automatic conversions were performed:

'_symmetry_cell_setting' value 'Monoclinic' changed to 'monoclinic'
according to /home/saulius/struct/CIF-dictionaries/cif_core.dic
dictionary named 'cif_core.dic' version 2.4.2 from 2011-04-26.

Automatic conversion script
Id: cif_fix_values 1891 2012-01-12 08:04:46Z andrius 
;
_cod_original_sg_symbol_H-M 'P2(1)/c  '
_cod_database_code 4507666

loop_
_symmetry_equiv_pos_as_xyz
'x, y, z'
'-x, y+1/2, -z+1/2'
'-x, -y, -z'
'x, -y-1/2, z-1/2'

loop_
_atom_site_label
_atom_site_type_symbol
_atom_site_fract_x
_atom_site_fract_y
_atom_site_fract_z
_atom_site_U_iso_or_equiv
_atom_site_adp_type
_atom_site_occupancy
_atom_site_symmetry_multiplicity
_atom_site_calc_flag
_atom_site_refinement_flags
Ag1 Ag 0.65714(3) 0.00915(2) 0.28931(3) 0.06309(17) Uani 1 1 d .
P1 P 0.50023(8) 0.24970(7) 0.26331(9) 0.0621(4) Uani 1 1 d .
C6 C 0.6860(3) -0.1203(2) 0.4723(3) 0.0470(10) Uani 1 1 d .
H6 H 0.6961 -0.1223 0.4098 0.056 Uiso 1 1 calc R
C8 C 0.7523(3) -0.2541(2) 0.5028(3) 0.0457(10) Uani 1 1 d .
N2 N 0.6347(2) 0.00069(19) 0.1317(3) 0.0488(9) Uani 1 1 d .
C14 C 0.8533(3) -0.4345(2) 0.6285(3) 0.0478(10) Uani 1 1 d .
N1 N 0.6361(2) 0.01433(19) 0.4370(3) 0.0510(9) Uani 1 1 d .
C7 C 0.7076(3) -0.1842(2) 0.5277(3) 0.0493(10) Uani 1 1 d .
H7 H 0.6927 -0.1839 0.5881 0.059 Uiso 1 1 calc R
C23 C 0.6526(2) 0.0580(2) 0.0712(3) 0.0432(10) Uani 1 1 d .
C12 C 0.8253(3) -0.3804(2) 0.5556(3) 0.0435(10) Uani 1 1 d .
C5 C 0.6476(3) -0.0473(2) 0.5012(3) 0.0454(10) Uani 1 1 d .
F3 F 0.5055(2) 0.2531(2) 0.3764(2) 0.0961(10) Uani 1 1 d .
C28 C 0.8559(3) 0.3360(3) 0.2560(3) 0.0582(12) Uani 1 1 d .
C11 C 0.8421(3) -0.3945(2) 0.4564(3) 0.0554(11) Uani 1 1 d .
H11A H 0.7941 -0.4252 0.4188 0.066 Uiso 1 1 calc R
H11B H 0.8953 -0.4257 0.4617 0.066 Uiso 1 1 calc R
C24 C 0.6931(2) 0.1316(2) 0.1162(3) 0.0463(10) Uani 1 1 d .
H24 H 0.6982 0.1374 0.1827 0.056 Uiso 1 1 calc R
C26 C 0.7667(3) 0.2621(2) 0.1106(3) 0.0498(10) Uani 1 1 d .
C4 C 0.6242(3) -0.0387(3) 0.5891(3) 0.0587(12) Uani 1 1 d .
H4 H 0.6310 -0.0815 0.6321 0.070 Uiso 1 1 calc R
C31 C 0.7953(3) 0.3148(3) 0.0521(3) 0.0585(12) Uani 1 1 d .
H31 H 0.7863 0.3026 -0.0136 0.070 Uiso 1 1 calc R
C30 C 0.8386(3) 0.3882(2) 0.0841(3) 0.0544(11) Uani 1 1 d .
C22 C 0.6333(3) 0.0452(3) -0.0280(3) 0.0585(12) Uani 1 1 d .
H22 H 0.6439 0.0855 -0.0694 0.070 Uiso 1 1 calc R
C25 C 0.7228(3) 0.1903(3) 0.0693(3) 0.0520(11) Uani 1 1 d .
H25 H 0.7146 0.1847 0.0025 0.062 Uiso 1 1 calc R
C15 C 0.8346(3) -0.4228(2) 0.7224(3) 0.0549(12) Uani 1 1 d .
C10 C 0.8517(3) -0.3163(3) 0.4028(3) 0.0518(11) Uani 1 1 d .
C27 C 0.7798(3) 0.2795(3) 0.2170(3) 0.0571(12) Uani 1 1 d .
H27A H 0.7899 0.2295 0.2523 0.069 Uiso 1 1 calc R
H27B H 0.7264 0.3026 0.2296 0.069 Uiso 1 1 calc R
F2 F 0.4624(3) 0.1638(2) 0.2601(3) 0.1434(17) Uani 1 1 d .
C29 C 0.8493(3) 0.4084(3) 0.1898(3) 0.0668(13) Uani 1 1 d .
H29A H 0.7998 0.4406 0.1981 0.080 Uiso 1 1 calc R
H29B H 0.9018 0.4405 0.2096 0.080 Uiso 1 1 calc R
F6 F 0.4942(3) 0.2465(2) 0.1517(2) 0.1466(18) Uani 1 1 d .
F1 F 0.5938(3) 0.2117(3) 0.2839(3) 0.1513(18) Uani 1 1 d .
C32 C 0.8650(3) 0.4385(3) 0.0210(3) 0.0566(12) Uani 1 1 d .
C13 C 0.7777(3) -0.3103(2) 0.5715(3) 0.0494(10) Uani 1 1 d .
H13 H 0.7638 -0.3032 0.6318 0.059 Uiso 1 1 calc R
F5 F 0.5386(3) 0.3366(2) 0.2685(3) 0.1427(17) Uani 1 1 d .
C16 C 0.9014(3) -0.5045(3) 0.6142(4) 0.0607(13) Uani 1 1 d .
C9 C 0.7711(3) -0.2647(3) 0.4042(3) 0.0598(12) Uani 1 1 d .
H9A H 0.7796 -0.2126 0.3778 0.072 Uiso 1 1 calc R
H9B H 0.7205 -0.2890 0.3624 0.072 Uiso 1 1 calc R
N3 N 0.8170(3) -0.4134(2) 0.7957(3) 0.0818(14) Uani 1 1 d .
C18 C 0.8549(4) -0.3364(3) 0.2973(3) 0.0806(16) Uani 1 1 d .
H18A H 0.8009 -0.3611 0.2661 0.121 Uiso 1 1 calc R
H18B H 0.9026 -0.3723 0.2965 0.121 Uiso 1 1 calc R
H18C H 0.8634 -0.2882 0.2635 0.121 Uiso 1 1 calc R
C33 C 0.9066(4) 0.5134(3) 0.0515(4) 0.0697(14) Uani 1 1 d .
C2 C 0.5812(3) 0.0952(3) 0.5496(4) 0.0687(14) Uani 1 1 d .
H2 H 0.5592 0.1441 0.5645 0.082 Uiso 1 1 calc R
C34 C 0.8467(3) 0.4213(3) -0.0804(4) 0.0626(13) Uani 1 1 d .
F4 F 0.4073(3) 0.2895(3) 0.2473(3) 0.1496(18) Uani 1 1 d .
C21 C 0.5987(3) -0.0263(3) -0.0658(4) 0.0654(13) Uani 1 1 d .
H21 H 0.5866 -0.0350 -0.1323 0.078 Uiso 1 1 calc R
C17 C 0.9355(3) -0.2727(3) 0.4512(4) 0.0682(13) Uani 1 1 d .
H17A H 0.9401 -0.2237 0.4174 0.102 Uiso 1 1 calc R
H17B H 0.9852 -0.3059 0.4492 0.102 Uiso 1 1 calc R
H17C H 0.9337 -0.2613 0.5174 0.102 Uiso 1 1 calc R
C36 C 0.8537(4) 0.3628(3) 0.3587(4) 0.0879(18) Uani 1 1 d .
H36A H 0.9027 0.3973 0.3825 0.132 Uiso 1 1 calc R
H36B H 0.8569 0.3170 0.4000 0.132 Uiso 1 1 calc R
H36C H 0.8002 0.3912 0.3582 0.132 Uiso 1 1 calc R
N5 N 0.9388(4) 0.5730(3) 0.0755(4) 0.1039(17) Uani 1 1 d .
C1 C 0.6048(3) 0.0832(3) 0.4633(4) 0.0676(13) Uani 1 1 d .
H1 H 0.5988 0.1256 0.4198 0.081 Uiso 1 1 calc R
C3 C 0.5908(3) 0.0324(3) 0.6145(4) 0.0674(13) Uani 1 1 d .
H3 H 0.5751 0.0381 0.6741 0.081 Uiso 1 1 calc R
C35 C 0.9418(3) 0.2916(3) 0.2579(4) 0.0810(16) Uani 1 1 d .
H35A H 0.9429 0.2728 0.1939 0.122 Uiso 1 1 calc R
H35B H 0.9462 0.2471 0.3014 0.122 Uiso 1 1 calc R
H35C H 0.9902 0.3272 0.2795 0.122 Uiso 1 1 calc R
C19 C 0.6011(3) -0.0684(3) 0.0939(4) 0.0637(13) Uani 1 1 d .
H19 H 0.5896 -0.1078 0.1359 0.076 Uiso 1 1 calc R
C20 C 0.5825(3) -0.0843(3) -0.0038(4) 0.0679(13) Uani 1 1 d .
H20 H 0.5594 -0.1334 -0.0271 0.081 Uiso 1 1 calc R
N4 N 0.9397(4) -0.5600(3) 0.6027(4) 0.1064(18) Uani 1 1 d .
N6 N 0.8268(3) 0.4057(3) -0.1599(3) 0.0879(15) Uani 1 1 d .

loop_
_atom_site_aniso_label
_atom_site_aniso_U_11
_atom_site_aniso_U_22
_atom_site_aniso_U_33
_atom_site_aniso_U_23
_atom_site_aniso_U_13
_atom_site_aniso_U_12
Ag1 0.0784(3) 0.0645(3) 0.0490(2) 0.01610(17) 0.01929(18) 0.00434(19)
P1 0.0809(9) 0.0517(8) 0.0562(8) 0.0044(6) 0.0201(7) 0.0018(7)
C6 0.054(3) 0.049(3) 0.043(2) 0.0036(19) 0.020(2) 0.009(2)
C8 0.048(2) 0.043(2) 0.049(2) -0.0002(19) 0.0159(19) 0.0038(19)
N2 0.049(2) 0.047(2) 0.051(2) 0.0052(16) 0.0102(17) -0.0025(16)
C14 0.059(3) 0.036(2) 0.052(3) -0.0018(19) 0.019(2) 0.002(2)
N1 0.059(2) 0.042(2) 0.055(2) 0.0083(16) 0.0180(18) 0.0107(17)
C7 0.058(3) 0.050(3) 0.044(2) 0.006(2) 0.018(2) 0.008(2)
C23 0.042(2) 0.046(2) 0.043(2) 0.0022(19) 0.0110(18) 0.0004(18)
C12 0.053(2) 0.032(2) 0.048(2) 0.0010(18) 0.0158(19) -0.0015(18)
C5 0.049(2) 0.043(2) 0.046(2) 0.0092(19) 0.0122(19) 0.0071(19)
F3 0.128(3) 0.107(2) 0.0563(18) 0.0084(16) 0.0277(18) 0.027(2)
C28 0.060(3) 0.067(3) 0.048(3) -0.010(2) 0.013(2) -0.013(2)
C11 0.068(3) 0.049(3) 0.051(3) -0.005(2) 0.016(2) 0.007(2)
C24 0.048(2) 0.053(3) 0.038(2) 0.0031(19) 0.0083(19) -0.004(2)
C26 0.052(3) 0.048(3) 0.049(3) -0.001(2) 0.010(2) -0.005(2)
C4 0.076(3) 0.057(3) 0.049(3) 0.006(2) 0.027(2) 0.009(2)
C31 0.080(3) 0.053(3) 0.043(3) -0.002(2) 0.013(2) -0.013(2)
C30 0.060(3) 0.045(3) 0.056(3) -0.001(2) 0.009(2) -0.007(2)
C22 0.067(3) 0.062(3) 0.046(3) -0.001(2) 0.013(2) -0.008(2)
C25 0.060(3) 0.058(3) 0.040(2) 0.002(2) 0.013(2) -0.009(2)
C15 0.077(3) 0.034(2) 0.057(3) 0.011(2) 0.024(3) 0.005(2)
C10 0.060(3) 0.057(3) 0.043(2) 0.004(2) 0.021(2) 0.017(2)
C27 0.061(3) 0.063(3) 0.051(3) 0.000(2) 0.019(2) -0.009(2)
F2 0.244(5) 0.075(2) 0.124(3) -0.016(2) 0.068(3) -0.064(3)
C29 0.080(3) 0.061(3) 0.060(3) -0.010(2) 0.015(3) -0.014(3)
F6 0.296(6) 0.084(2) 0.067(2) 0.0013(18) 0.055(3) -0.006(3)
F1 0.117(3) 0.194(5) 0.166(4) 0.036(3) 0.081(3) 0.062(3)
C32 0.067(3) 0.047(3) 0.054(3) 0.005(2) 0.008(2) -0.012(2)
C13 0.061(3) 0.041(2) 0.051(3) 0.003(2) 0.023(2) 0.001(2)
F5 0.240(5) 0.084(3) 0.103(3) 0.003(2) 0.035(3) -0.064(3)
C16 0.075(3) 0.050(3) 0.061(3) 0.009(2) 0.024(3) 0.014(2)
C9 0.065(3) 0.068(3) 0.047(3) 0.010(2) 0.014(2) 0.026(2)
N3 0.133(4) 0.060(3) 0.062(3) 0.014(2) 0.044(3) 0.015(3)
C18 0.103(4) 0.099(4) 0.043(3) 0.006(3) 0.025(3) 0.034(3)
C33 0.080(4) 0.055(3) 0.074(4) 0.002(3) 0.015(3) -0.015(3)
C2 0.074(3) 0.052(3) 0.080(4) -0.007(3) 0.018(3) 0.019(2)
C34 0.078(3) 0.048(3) 0.059(3) 0.016(2) 0.009(3) -0.016(2)
F4 0.113(3) 0.171(4) 0.137(3) -0.044(3) -0.036(3) 0.054(3)
C21 0.069(3) 0.074(3) 0.052(3) -0.016(3) 0.011(2) -0.003(3)
C17 0.063(3) 0.068(3) 0.079(3) 0.009(3) 0.028(3) 0.008(3)
C36 0.102(4) 0.110(5) 0.057(3) -0.019(3) 0.029(3) -0.026(4)
N5 0.134(5) 0.067(3) 0.107(4) -0.004(3) 0.018(3) -0.037(3)
C1 0.078(3) 0.051(3) 0.075(4) 0.011(3) 0.019(3) 0.015(3)
C3 0.072(3) 0.074(3) 0.059(3) -0.010(3) 0.022(3) 0.010(3)
C35 0.061(3) 0.099(4) 0.080(4) -0.009(3) 0.008(3) -0.008(3)
C19 0.066(3) 0.051(3) 0.074(4) 0.007(3) 0.015(3) -0.004(2)
C20 0.067(3) 0.053(3) 0.082(4) -0.010(3) 0.013(3) -0.007(2)
N4 0.148(5) 0.084(4) 0.098(4) 0.017(3) 0.050(3) 0.061(4)
N6 0.125(4) 0.075(3) 0.057(3) 0.010(2) 0.004(3) -0.028(3)

loop_
_atom_type_symbol
_atom_type_description
_atom_type_scat_dispersion_real
_atom_type_scat_dispersion_imag
_atom_type_scat_source
C C 0.0033 0.0016 'International Tables Vol C Tables 4.2.6.8 and 6.1.1.4'
H H 0.0000 0.0000 'International Tables Vol C Tables 4.2.6.8 and 6.1.1.4'
N N 0.0061 0.0033 'International Tables Vol C Tables 4.2.6.8 and 6.1.1.4'
F F 0.0171 0.0103 'International Tables Vol C Tables 4.2.6.8 and 6.1.1.4'
P P 0.1023 0.0942 'International Tables Vol C Tables 4.2.6.8 and 6.1.1.4'
Ag Ag -0.8971 1.1015 'International Tables Vol C Tables 4.2.6.8 and 6.1.1.4'

loop_
_geom_angle_atom_site_label_1
_geom_angle_atom_site_label_2
_geom_angle_atom_site_label_3
_geom_angle
N1 Ag1 N2 162.47(13)
F2 P1 F6 89.9(2)
F2 P1 F1 87.9(3)
F6 P1 F1 91.6(3)
F2 P1 F5 179.0(2)
F6 P1 F5 91.1(2)
F1 P1 F5 92.1(3)
F2 P1 F4 93.1(3)
F6 P1 F4 90.8(3)
F1 P1 F4 177.4(2)
F5 P1 F4 86.9(3)
F2 P1 F3 90.1(2)
F6 P1 F3 179.5(2)
F1 P1 F3 88.8(2)
F5 P1 F3 88.94(19)
F4 P1 F3 88.8(2)
C7 C6 C5 125.5(4)
C7 C6 H6 117.2
C5 C6 H6 117.2
C13 C8 C7 118.4(4)
C13 C8 C9 120.0(4)
C7 C8 C9 121.6(4)
C19 N2 C23 118.6(4)
C19 N2 Ag1 115.4(3)
C23 N2 Ag1 126.0(3)
C12 C14 C15 120.7(4)
C12 C14 C16 121.9(4)
C15 C14 C16 117.4(4)
C1 N1 C5 118.4(4)
C1 N1 Ag1 115.9(3)
C5 N1 Ag1 125.5(3)
C6 C7 C8 125.9(4)
C6 C7 H7 117.0
C8 C7 H7 117.0
N2 C23 C22 120.0(4)
N2 C23 C24 116.7(4)
C22 C23 C24 123.3(4)
C14 C12 C13 121.2(4)
C14 C12 C11 120.5(4)
C13 C12 C11 118.3(4)
N1 C5 C4 120.0(4)
N1 C5 C6 117.1(4)
C4 C5 C6 122.9(4)
C29 C28 C36 109.7(4)
C29 C28 C27 109.0(4)
C36 C28 C27 110.7(4)
C29 C28 C35 110.1(4)
C36 C28 C35 108.8(4)
C27 C28 C35 108.5(4)
C12 C11 C10 112.4(3)
C12 C11 H11A 109.1
C10 C11 H11A 109.1
C12 C11 H11B 109.1
C10 C11 H11B 109.1
H11A C11 H11B 107.8
C25 C24 C23 124.9(4)
C25 C24 H24 117.5
C23 C24 H24 117.5
C31 C26 C25 119.3(4)
C31 C26 C27 119.5(4)
C25 C26 C27 121.2(4)
C5 C4 C3 120.8(4)
C5 C4 H4 119.6
C3 C4 H4 119.6
C26 C31 C30 124.5(4)
C26 C31 H31 117.8
C30 C31 H31 117.8
C32 C30 C31 121.2(4)
C32 C30 C29 121.9(4)
C31 C30 C29 116.9(4)
C21 C22 C23 120.7(4)
C21 C22 H22 119.6
C23 C22 H22 119.6
C24 C25 C26 127.2(4)
C24 C25 H25 116.4
C26 C25 H25 116.4
N3 C15 C14 177.8(5)
C17 C10 C9 110.7(4)
C17 C10 C11 110.5(4)
C9 C10 C11 108.0(4)
C17 C10 C18 109.7(4)
C9 C10 C18 109.4(4)
C11 C10 C18 108.5(4)
C26 C27 C28 114.4(4)
C26 C27 H27A 108.7
C28 C27 H27A 108.7
C26 C27 H27B 108.7
C28 C27 H27B 108.7
H27A C27 H27B 107.6
C30 C29 C28 114.2(4)
C30 C29 H29A 108.7
C28 C29 H29A 108.7
C30 C29 H29B 108.7
C28 C29 H29B 108.7
H29A C29 H29B 107.6
C30 C32 C34 120.7(4)
C30 C32 C33 121.9(4)
C34 C32 C33 117.3(4)
C8 C13 C12 122.9(4)
C8 C13 H13 118.5
C12 C13 H13 118.5
N4 C16 C14 179.9(7)
C8 C9 C10 113.8(3)
C8 C9 H9A 108.8
C10 C9 H9A 108.8
C8 C9 H9B 108.8
C10 C9 H9B 108.8
H9A C9 H9B 107.7
C10 C18 H18A 109.5
C10 C18 H18B 109.5
H18A C18 H18B 109.5
C10 C18 H18C 109.5
H18A C18 H18C 109.5
H18B C18 H18C 109.5
N5 C33 C32 179.3(6)
C1 C2 C3 118.0(4)
C1 C2 H2 121.0
C3 C2 H2 121.0
N6 C34 C32 175.2(5)
C20 C21 C22 118.8(5)
C20 C21 H21 120.6
C22 C21 H21 120.6
C10 C17 H17A 109.5
C10 C17 H17B 109.5
H17A C17 H17B 109.5
C10 C17 H17C 109.5
H17A C17 H17C 109.5
H17B C17 H17C 109.5
C28 C36 H36A 109.5
C28 C36 H36B 109.5
H36A C36 H36B 109.5
C28 C36 H36C 109.5
H36A C36 H36C 109.5
H36B C36 H36C 109.5
N1 C1 C2 124.1(4)
N1 C1 H1 118.0
C2 C1 H1 118.0
C4 C3 C2 118.7(5)
C4 C3 H3 120.6
C2 C3 H3 120.6
C28 C35 H35A 109.5
C28 C35 H35B 109.5
H35A C35 H35B 109.5
C28 C35 H35C 109.5
H35A C35 H35C 109.5
H35B C35 H35C 109.5
N2 C19 C20 123.5(4)
N2 C19 H19 118.2
C20 C19 H19 118.2
C21 C20 C19 118.4(4)
C21 C20 H20 120.8
C19 C20 H20 120.8

loop_
_geom_bond_atom_site_label_1
_geom_bond_atom_site_label_2
_geom_bond_distance
Ag1 N1 2.180(4)
Ag1 N2 2.182(4)
P1 F2 1.551(3)
P1 F6 1.560(3)
P1 F1 1.563(4)
P1 F5 1.569(3)
P1 F4 1.569(4)
P1 F3 1.583(3)
C6 C7 1.326(5)
C6 C5 1.457(5)
C6 H6 0.9300
C8 C13 1.349(5)
C8 C7 1.443(5)
C8 C9 1.492(5)
N2 C19 1.335(5)
N2 C23 1.353(5)
C14 C12 1.371(5)
C14 C15 1.429(6)
C14 C16 1.430(6)
N1 C1 1.335(5)
N1 C5 1.359(5)
C7 H7 0.9300
C23 C22 1.384(6)
C23 C24 1.467(5)
C12 C13 1.433(5)
C12 C11 1.497(5)
C5 C4 1.374(6)
C28 C29 1.521(6)
C28 C36 1.524(6)
C28 C27 1.529(6)
C28 C35 1.529(6)
C11 C10 1.535(6)
C11 H11A 0.9700
C11 H11B 0.9700
C24 C25 1.323(5)
C24 H24 0.9300
C26 C31 1.348(6)
C26 C25 1.444(6)
C26 C27 1.501(6)
C4 C3 1.378(7)
C4 H4 0.9300
C31 C30 1.430(6)
C31 H31 0.9300
C30 C32 1.351(6)
C30 C29 1.505(6)
C22 C21 1.374(6)
C22 H22 0.9300
C25 H25 0.9300
C15 N3 1.137(5)
C10 C17 1.527(6)
C10 C9 1.530(5)
C10 C18 1.537(6)
C27 H27A 0.9700
C27 H27B 0.9700
C29 H29A 0.9700
C29 H29B 0.9700
C32 C34 1.428(6)
C32 C33 1.437(7)
C13 H13 0.9300
C16 N4 1.136(6)
C9 H9A 0.9700
C9 H9B 0.9700
C18 H18A 0.9600
C18 H18B 0.9600
C18 H18C 0.9600
C33 N5 1.135(6)
C2 C1 1.361(6)
C2 C3 1.380(7)
C2 H2 0.9300
C34 N6 1.129(6)
C21 C20 1.368(7)
C21 H21 0.9300
C17 H17A 0.9600
C17 H17B 0.9600
C17 H17C 0.9600
C36 H36A 0.9600
C36 H36B 0.9600
C36 H36C 0.9600
C1 H1 0.9300
C3 H3 0.9300
C35 H35A 0.9600
C35 H35B 0.9600
C35 H35C 0.9600
C19 C20 1.373(6)
C19 H19 0.9300
C20 H20 0.9300

loop_
_geom_torsion_atom_site_label_1
_geom_torsion_atom_site_label_2
_geom_torsion_atom_site_label_3
_geom_torsion_atom_site_label_4
_geom_torsion
N1 Ag1 N2 C19 -64.3(5)
N1 Ag1 N2 C23 116.3(4)
N2 Ag1 N1 C1 -75.5(5)
N2 Ag1 N1 C5 100.6(5)
C5 C6 C7 C8 -174.5(4)
C13 C8 C7 C6 173.1(4)
C9 C8 C7 C6 -6.4(7)
C19 N2 C23 C22 2.0(6)
Ag1 N2 C23 C22 -178.7(3)
C19 N2 C23 C24 -177.4(4)
Ag1 N2 C23 C24 1.9(5)
C15 C14 C12 C13 0.8(6)
C16 C14 C12 C13 -179.5(4)
C15 C14 C12 C11 -177.7(4)
C16 C14 C12 C11 2.0(6)
C1 N1 C5 C4 2.3(6)
Ag1 N1 C5 C4 -173.8(3)
C1 N1 C5 C6 -177.0(4)
Ag1 N1 C5 C6 6.9(5)
C7 C6 C5 N1 174.9(4)
C7 C6 C5 C4 -4.3(7)
C14 C12 C11 C10 -150.2(4)
C13 C12 C11 C10 31.3(5)
N2 C23 C24 C25 172.9(4)
C22 C23 C24 C25 -6.5(7)
N1 C5 C4 C3 -1.4(7)
C6 C5 C4 C3 177.8(4)
C25 C26 C31 C30 179.2(4)
C27 C26 C31 C30 0.1(7)
C26 C31 C30 C32 -179.5(5)
C26 C31 C30 C29 -2.4(7)
N2 C23 C22 C21 -2.1(7)
C24 C23 C22 C21 177.3(4)
C23 C24 C25 C26 -176.9(4)
C31 C26 C25 C24 177.9(4)
C27 C26 C25 C24 -2.9(7)
C12 C14 C15 N3 56(12)
C16 C14 C15 N3 -124(12)
C12 C11 C10 C17 68.0(5)
C12 C11 C10 C9 -53.2(5)
C12 C11 C10 C18 -171.7(4)
C31 C26 C27 C28 -24.4(6)
C25 C26 C27 C28 156.4(4)
C29 C28 C27 C26 48.4(5)
C36 C28 C27 C26 169.1(4)
C35 C28 C27 C26 -71.5(5)
C32 C30 C29 C28 -153.8(4)
C31 C30 C29 C28 29.2(6)
C36 C28 C29 C30 -172.2(4)
C27 C28 C29 C30 -50.8(5)
C35 C28 C29 C30 68.1(5)
C31 C30 C32 C34 2.8(7)
C29 C30 C32 C34 -174.1(4)
C31 C30 C32 C33 178.5(5)
C29 C30 C32 C33 1.5(7)
C7 C8 C13 C12 -177.6(4)
C9 C8 C13 C12 2.0(6)
C14 C12 C13 C8 177.2(4)
C11 C12 C13 C8 -4.3(6)
C12 C14 C16 N4 29(100)
C15 C14 C16 N4 -152(100)
C13 C8 C9 C10 -27.1(6)
C7 C8 C9 C10 152.4(4)
C17 C10 C9 C8 -69.6(5)
C11 C10 C9 C8 51.5(5)
C18 C10 C9 C8 169.4(4)
C30 C32 C33 N5 -90(49)
C34 C32 C33 N5 86(49)
C30 C32 C34 N6 38(7)
C33 C32 C34 N6 -138(6)
C23 C22 C21 C20 0.9(7)
C5 N1 C1 C2 -1.9(7)
Ag1 N1 C1 C2 174.5(4)
C3 C2 C1 N1 0.6(8)
C5 C4 C3 C2 0.1(7)
C1 C2 C3 C4 0.4(7)
C23 N2 C19 C20 -0.7(7)
Ag1 N2 C19 C20 179.9(4)
C22 C21 C20 C19 0.3(7)
N2 C19 C20 C21 -0.4(8)
